data_4065903
loop_
_publ_author_name
'Torker, Sebastian'
'M\"uller, Andre'
'Sigrist, Raphael'
'Chen, Peter'

_publ_section_title
;
 Tuning the Steric Properties of a Metathesis Catalyst for
 Copolymerization of Norbornene and Cyclooctene toward Complete
 Alternation
;
_journal_issue 12
_journal_name_full Organometallics
_journal_page_first 2735
_journal_paper_doi 10.1021/om100185g
_journal_volume 29
_journal_year 2010
_chemical_compound_source 'LOC ETH Zurich'
_chemical_formula_moiety 'C40 H56 Cl O2 P Ru '
_chemical_formula_sum 'C40 H56 Cl O2 P Ru'
_chemical_formula_weight 736.383
_chemical_name_systematic
;
 ?
;
_space_group_IT_number 14
_symmetry_cell_setting monoclinic
_symmetry_space_group_name_Hall '-P 2ybc'
_symmetry_space_group_name_H-M 'P 1 21/c 1'
_atom_sites_solution_primary direct
_atom_sites_solution_secondary difmap
_audit_creation_method maXus
_cell_angle_alpha 90.00
_cell_angle_beta 108.2353(12)
_cell_angle_gamma 90.00
_cell_formula_units_Z 8
_cell_length_a 12.1004(2)
_cell_length_b 35.0256(7)
_cell_length_c 19.1982(4)
_cell_measurement_reflns_used 240158
_cell_measurement_temperature 173
_cell_measurement_theta_max 27.485
_cell_measurement_theta_min 2.425
_cell_volume 7728.0(3)
_computing_cell_refinement 'HKL Scalepack (Otwinowski & Minor 1997)'
_computing_data_collection KappaCCD
_computing_data_reduction 'Denzo and Scalepak (Otwinowski & Minor, 1997)'
_computing_structure_refinement 'SHELXL-97 (Sheldrick, 1997)'
_computing_structure_solution 'SIR97(Altomare et al., J. Appl. Cryst.,1999)'
_diffrn_measured_fraction_theta_full 0.815
_diffrn_measured_fraction_theta_max 0.815
_diffrn_measurement_device KappaCCD
_diffrn_measurement_method CCD
_diffrn_orient_matrix_type X=UH
_diffrn_orient_matrix_UB_11 0.01647
_diffrn_orient_matrix_UB_12 0.08539
_diffrn_orient_matrix_UB_13 -0.00280
_diffrn_orient_matrix_UB_21 -0.00311
_diffrn_orient_matrix_UB_22 0.00153
_diffrn_orient_matrix_UB_23 0.02834
_diffrn_orient_matrix_UB_31 0.05408
_diffrn_orient_matrix_UB_32 0.00724
_diffrn_orient_matrix_UB_33 0.00554
_diffrn_radiation_source 'fine-focus sealed tube'
_diffrn_radiation_type ' MoK\a'
_diffrn_radiation_wavelength_id all
_diffrn_reflns_av_R_equivalents 0.085
_diffrn_reflns_limit_h_max 15
_diffrn_reflns_limit_h_min -13
_diffrn_reflns_limit_k_max 44
_diffrn_reflns_limit_k_min -45
_diffrn_reflns_limit_l_max 24
_diffrn_reflns_limit_l_min -24
_diffrn_reflns_number 26274
_diffrn_reflns_theta_full 27.47
_diffrn_reflns_theta_max 27.47
_diffrn_reflns_theta_min 2.44
_exptl_absorpt_coefficient_mu 0.547
_exptl_absorpt_correction_type none
_exptl_crystal_colour 'dark brown'
_exptl_crystal_density_diffrn 1.266
_exptl_crystal_density_method 'not measured'
_exptl_crystal_description plate
_exptl_crystal_F_000 3096.0
_exptl_crystal_size_max .24
_exptl_crystal_size_mid .225
_exptl_crystal_size_min .036
_refine_diff_density_max 1.691
_refine_diff_density_min -1.891
_refine_diff_density_rms 0.217
_refine_ls_extinction_method none
_refine_ls_goodness_of_fit_ref 1.734
_refine_ls_hydrogen_treatment constr
_refine_ls_matrix_type full
_refine_ls_number_parameters 781
_refine_ls_number_reflns 14423
_refine_ls_number_restraints 9
_refine_ls_restrained_S_all 1.734
_refine_ls_R_factor_all 0.1437
_refine_ls_R_factor_gt 0.1052
_refine_ls_shift/su_max 0.004
_refine_ls_shift/su_mean 0.000
_refine_ls_structure_factor_coef Fsqd
_refine_ls_weighting_details 'calc w=1/[\s^2^(Fo^2^)+ (0.1000P)^2^+0.0000P] where P=(Fo^2^+2Fc^2^)/3'
_refine_ls_weighting_scheme calc
_refine_ls_wR_factor_gt 0.2800
_refine_ls_wR_factor_ref 0.2970
_reflns_number_gt 10355
_reflns_number_total 14423
_reflns_threshold_expression >2sigma(I)
_cod_data_source_file om100185g_si_002.cif
_cod_data_source_block Complex_11c
_cod_depositor_comments
;
The following automatic conversions were performed:

'_symmetry_cell_setting' value 'Monoclinic' changed to 'monoclinic'
according to /home/saulius/struct/CIF-dictionaries/cif_core.dic
dictionary named 'cif_core.dic' version 2.4.1 from 2010-06-29.

Automatic conversion script
Id: cif_fix_values 1715 2011-07-08 13:25:40Z adriana 
;
_cod_original_sg_symbol_H-M 'P 21/c        '
_cod_original_formula_sum 'C40 H56 Cl O2 P Ru '
_cod_database_code 4065903

loop_
_symmetry_equiv_pos_as_xyz
+X,+Y,+Z
-X,-Y,-Z
'-X,+Y+ 1/2,-Z+ 1/2'
'+X,-Y+ 1/2,+Z+ 1/2'

loop_
_atom_site_label
_atom_site_type_symbol
_atom_site_fract_x
_atom_site_fract_y
_atom_site_fract_z
_atom_site_U_iso_or_equiv
_atom_site_adp_type
_atom_site_occupancy
_atom_site_symmetry_multiplicity
_atom_site_calc_flag
_atom_site_refinement_flags
Ru1 Ru -0.00493(5) 0.15513(2) 0.21100(4) 0.0271(2) Uani 1 1 d .
Ru2 Ru 0.48681(5) 0.15198(2) 0.64628(3) 0.02439(19) Uani 1 1 d .
Cl1 Cl -0.07260(18) 0.19053(7) 0.10187(11) 0.0380(5) Uani 1 1 d .
Cl2 Cl 0.47384(17) 0.19623(7) 0.73467(12) 0.0383(5) Uani 1 1 d .
P1 P -0.17539(18) 0.13244(7) 0.21209(12) 0.0299(5) Uani 1 1 d .
P51 P 0.31408(16) 0.12707(7) 0.63272(11) 0.0258(5) Uani 1 1 d .
O8 O 0.0614(5) 0.10969(19) 0.2740(3) 0.0359(15) Uani 1 1 d .
O20 O 0.1787(4) 0.18035(17) 0.2285(3) 0.0290(13) Uani 1 1 d .
O58 O 0.5276(4) 0.10043(17) 0.6157(3) 0.0287(13) Uani 1 1 d .
O70 O 0.6606(4) 0.17847(17) 0.6391(3) 0.0259(12) Uani 1 1 d .
C2 C -0.1301(7) 0.0933(3) 0.2738(4) 0.0318(19) Uani 1 1 d .
C3 C -0.2018(8) 0.0681(3) 0.2985(5) 0.039(2) Uani 1 1 d .
C4 C -0.1575(10) 0.0392(3) 0.3443(5) 0.050(3) Uani 1 1 d .
C5 C -0.0377(9) 0.0326(3) 0.3663(6) 0.051(3) Uani 1 1 d .
C6 C 0.0368(8) 0.0576(3) 0.3437(5) 0.041(2) Uani 1 1 d .
C7 C -0.0101(7) 0.0865(3) 0.2962(5) 0.034(2) Uani 1 1 d .
C9 C -0.2826(7) 0.1151(3) 0.1255(5) 0.042(2) Uani 1 1 d .
C10 C -0.2539(9) 0.0828(3) 0.0819(5) 0.051(3) Uani 1 1 d .
C11 C -0.2589(12) 0.0431(4) 0.1180(7) 0.078(4) Uani 1 1 d .
C12 C -0.1331(9) 0.0874(3) 0.0726(6) 0.056(3) Uani 1 1 d .
C13 C -0.3458(10) 0.0824(4) 0.0068(5) 0.070(4) Uani 1 1 d .
C14 C -0.2654(7) 0.1623(3) 0.2491(5) 0.034(2) Uani 1 1 d .
C15 C -0.3396(8) 0.1894(3) 0.2042(5) 0.040(2) Uani 1 1 d .
C16 C -0.4036(8) 0.2152(3) 0.2317(5) 0.041(2) Uani 1 1 d .
C17 C -0.3964(7) 0.2140(3) 0.3048(6) 0.042(2) Uani 1 1 d .
C18 C -0.3237(8) 0.1866(3) 0.3502(5) 0.049(3) Uani 1 1 d .
C19 C -0.2600(7) 0.1616(3) 0.3228(5) 0.036(2) Uani 1 1 d .
C21 C 0.1842(6) 0.2151(2) 0.2637(4) 0.0262(17) Uani 1 1 d .
C22 C 0.2687(7) 0.2423(3) 0.2703(4) 0.035(2) Uani 1 1 d .
C23 C 0.2607(8) 0.2772(3) 0.3068(5) 0.040(2) Uani 1 1 d .
C24 C 0.1682(8) 0.2842(3) 0.3342(5) 0.042(2) Uani 1 1 d .
C25 C 0.0856(7) 0.2553(3) 0.3271(5) 0.037(2) Uani 1 1 d .
C26 C 0.0895(6) 0.2214(3) 0.2904(4) 0.0301(19) Uani 1 1 d .
C27 C -0.0055(7) 0.1940(3) 0.2751(4) 0.033(2) Uani 1 1 d .
C28 C 0.2879(7) 0.1628(3) 0.2247(4) 0.0283(19) Uani 1 1 d .
C29 C 0.2707(7) 0.1531(3) 0.1432(5) 0.036(2) Uani 1 1 d .
C30 C 0.2470(9) 0.1903(3) 0.0967(5) 0.050(3) Uani 1 1 d .
C31 C 0.2329(11) 0.1823(4) 0.0168(6) 0.069(4) Uani 1 1 d .
C32 C 0.1403(13) 0.1514(4) -0.0140(6) 0.076(4) Uani 1 1 d .
C33 C 0.1701(10) 0.1148(4) 0.0310(5) 0.060(3) Uani 1 1 d .
C34 C 0.1803(8) 0.1226(3) 0.1106(5) 0.041(2) Uani 1 1 d .
C35 C 0.3172(7) 0.1291(3) 0.2783(4) 0.031(2) Uani 1 1 d .
C36 C 0.4308(8) 0.1087(3) 0.2763(5) 0.039(2) Uani 1 1 d .
C37 C 0.4693(9) 0.0781(3) 0.3339(6) 0.051(3) Uani 1 1 d .
C38 C 0.4834(8) 0.0938(4) 0.4095(6) 0.057(3) Uani 1 1 d .
C39 C 0.3712(8) 0.1115(3) 0.4130(5) 0.043(2) Uani 1 1 d .
C40 C 0.3308(8) 0.1431(3) 0.3570(5) 0.041(2) Uani 1 1 d .
C52 C 0.3268(7) 0.0822(3) 0.5904(4) 0.0297(19) Uani 1 1 d .
C53 C 0.2382(8) 0.0554(3) 0.5613(5) 0.035(2) Uani 1 1 d .
C54 C 0.2659(8) 0.0208(3) 0.5368(5) 0.044(2) Uani 1 1 d .
C55 C 0.3829(9) 0.0118(3) 0.5443(5) 0.046(2) Uani 1 1 d .
C56 C 0.4677(9) 0.0370(3) 0.5726(5) 0.045(2) Uani 1 1 d .
C57 C 0.4415(7) 0.0740(3) 0.5932(4) 0.0311(19) Uani 1 1 d .
C59 C 0.2680(7) 0.1195(3) 0.7148(4) 0.034(2) Uani 1 1 d .
C60 C 0.3372(8) 0.0912(3) 0.7763(5) 0.042(2) Uani 1 1 d .
C61 C 0.4674(7) 0.0969(3) 0.7957(5) 0.048(3) Uani 1 1 d .
C62 C 0.3002(11) 0.1027(4) 0.8441(6) 0.073(4) Uani 1 1 d .
C63 C 0.3043(9) 0.0492(3) 0.7545(6) 0.053(3) Uani 1 1 d .
C64 C 0.1891(6) 0.1537(2) 0.5737(5) 0.0288(19) Uani 1 1 d .
C65 C 0.1503(7) 0.1858(3) 0.6005(5) 0.039(2) Uani 1 1 d .
C66 C 0.0590(8) 0.2068(3) 0.5543(6) 0.053(3) Uani 1 1 d .
C67 C 0.0073(9) 0.1949(4) 0.4810(6) 0.056(3) Uani 1 1 d .
C68 C 0.0466(8) 0.1655(3) 0.4548(6) 0.048(3) Uani 1 1 d .
C69 C 0.1384(7) 0.1429(3) 0.5003(5) 0.038(2) Uani 1 1 d .
C71 C 0.6322(6) 0.2057(3) 0.5852(4) 0.0282(18) Uani 1 1 d .
C72 C 0.7085(7) 0.2326(3) 0.5714(5) 0.037(2) Uani 1 1 d .
C73 C 0.6645(7) 0.2592(3) 0.5150(5) 0.039(2) Uani 1 1 d .
C74 C 0.5509(7) 0.2602(3) 0.4724(5) 0.037(2) Uani 1 1 d .
C75 C 0.4749(8) 0.2344(3) 0.4871(5) 0.039(2) Uani 1 1 d .
C76 C 0.5137(6) 0.2062(2) 0.5444(4) 0.0243(17) Uani 1 1 d .
C77 C 0.4332(6) 0.1809(3) 0.5635(5) 0.0305(19) Uani 1 1 d .
C78 C 0.7820(6) 0.1653(3) 0.6707(4) 0.0276(18) Uani 1 1 d .
C79 C 0.8125(7) 0.1643(3) 0.7534(4) 0.0292(18) Uani 1 1 d .
C80 C 0.7891(7) 0.2024(3) 0.7846(4) 0.0308(19) Uani 1 1 d .
C81 C 0.8262(8) 0.2017(3) 0.8686(5) 0.041(2) Uani 1 1 d .
C82 C 0.7668(9) 0.1700(3) 0.8972(5) 0.046(2) Uani 1 1 d .
C83 C 0.7912(8) 0.1312(3) 0.8654(5) 0.041(2) Uani 1 1 d .
C84 C 0.7539(7) 0.1317(3) 0.7822(4) 0.0313(19) Uani 1 1 d .
C85 C 0.7966(6) 0.1280(3) 0.6329(4) 0.0284(18) Uani 1 1 d .
C86 C 0.9196(7) 0.1122(3) 0.6659(5) 0.035(2) Uani 1 1 d .
C87 C 0.9373(8) 0.0745(3) 0.6273(5) 0.045(3) Uani 1 1 d .
C88 C 0.9084(7) 0.0796(3) 0.5453(5) 0.040(2) Uani 1 1 d .
C89 C 0.7833(7) 0.0946(3) 0.5137(5) 0.041(2) Uani 1 1 d .
C90 C 0.7662(7) 0.1315(3) 0.5497(5) 0.040(2) Uani 1 1 d .
C91 C 0.009(3) 0.4703(11) 0.357(2) 0.30(2) Uiso 1 1 d D
C92 C -0.106(3) 0.4924(14) 0.322(2) 0.37(3) Uiso 1 1 d D
C93 C -0.172(4) 0.494(2) 0.379(2) 0.63(6) Uiso 1 1 d D
C94 C -0.299(3) 0.5009(11) 0.336(2) 0.31(2) Uiso 1 1 d D
C95 C -0.332(4) 0.5397(9) 0.359(4) 0.60(5) Uiso 1 1 d D
C96 C -0.437(3) 0.5316(12) 0.384(2) 0.35(2) Uiso 1 1 d D
H3 H -0.2844 0.0721 0.2828 0.047 Uiso 1 1 d R
H4 H -0.2081 0.0229 0.3609 0.060 Uiso 1 1 d R
H5 H -0.0061 0.0114 0.3980 0.061 Uiso 1 1 d R
H6 H 0.1193 0.0533 0.3604 0.049 Uiso 1 1 d R
H9A H -0.3533 0.1075 0.1376 0.050 Uiso 1 1 calc R
H9B H -0.3045 0.1374 0.0922 0.050 Uiso 1 1 calc R
H11A H -0.2400 0.0234 0.0889 0.094 Uiso 1 1 d R
H11B H -0.3360 0.0390 0.1205 0.094 Uiso 1 1 d R
H11C H -0.2042 0.0426 0.1665 0.094 Uiso 1 1 d R
H12A H -0.1172 0.0661 0.0460 0.067 Uiso 1 1 d R
H12B H -0.0746 0.0890 0.1197 0.067 Uiso 1 1 d R
H12C H -0.1327 0.1105 0.0457 0.067 Uiso 1 1 d R
H13A H -0.3326 0.0618 -0.0228 0.084 Uiso 1 1 d R
H13B H -0.3425 0.1063 -0.0170 0.084 Uiso 1 1 d R
H13C H -0.4211 0.0795 0.0129 0.084 Uiso 1 1 d R
H15 H -0.3466 0.1907 0.1531 0.048 Uiso 1 1 d R
H16 H -0.4538 0.2331 0.1988 0.050 Uiso 1 1 d R
H17 H -0.4397 0.2318 0.3242 0.050 Uiso 1 1 d R
H18 H -0.3171 0.1859 0.4014 0.058 Uiso 1 1 d R
H19 H -0.2124 0.1425 0.3541 0.044 Uiso 1 1 d R
H22 H 0.3321 0.2376 0.2515 0.042 Uiso 1 1 d R
H23 H 0.3179 0.2969 0.3115 0.049 Uiso 1 1 d R
H24 H 0.1645 0.3079 0.3582 0.051 Uiso 1 1 d R
H25 H 0.0232 0.2587 0.3475 0.044 Uiso 1 1 d R
H27 H -0.0669 0.1956 0.2968 0.039 Uiso 1 1 d R
H28 H 0.3514 0.1804 0.2423 0.034 Uiso 1 1 d R
H29 H 0.3428 0.1422 0.1419 0.043 Uiso 1 1 d R
H30A H 0.1752 0.2013 0.0985 0.060 Uiso 1 1 d R
H30B H 0.3093 0.2081 0.1165 0.060 Uiso 1 1 d R
H31A H 0.2140 0.2052 -0.0120 0.083 Uiso 1 1 d R
H31B H 0.3058 0.1724 0.0147 0.083 Uiso 1 1 d R
H32A H 0.0680 0.1613 -0.0107 0.091 Uiso 1 1 d R
H32B H 0.1324 0.1458 -0.0643 0.091 Uiso 1 1 d R
H33A H 0.1088 0.0967 0.0113 0.072 Uiso 1 1 d R
H33B H 0.2421 0.1046 0.0280 0.072 Uiso 1 1 d R
H34A H 0.2003 0.0993 0.1383 0.049 Uiso 1 1 d R
H34B H 0.1060 0.1314 0.1120 0.049 Uiso 1 1 d R
H35 H 0.2546 0.1110 0.2644 0.037 Uiso 1 1 d R
H36A H 0.4192 0.0982 0.2283 0.047 Uiso 1 1 d R
H36B H 0.4921 0.1273 0.2869 0.047 Uiso 1 1 d R
H37A H 0.4101 0.0588 0.3224 0.061 Uiso 1 1 d R
H37B H 0.5415 0.0672 0.3328 0.061 Uiso 1 1 d R
H38A H 0.5056 0.0737 0.4452 0.068 Uiso 1 1 d R
H38B H 0.5427 0.1131 0.4208 0.068 Uiso 1 1 d R
H39A H 0.3116 0.0923 0.4021 0.052 Uiso 1 1 d R
H39B H 0.3817 0.1216 0.4611 0.052 Uiso 1 1 d R
H40A H 0.3887 0.1629 0.3697 0.049 Uiso 1 1 d R
H40B H 0.2581 0.1530 0.3594 0.049 Uiso 1 1 d R
H53 H 0.1594 0.0612 0.5586 0.042 Uiso 1 1 d R
H54 H 0.2049 0.0030 0.5144 0.053 Uiso 1 1 d R
H55 H 0.4026 -0.0130 0.5303 0.055 Uiso 1 1 d R
H56 H 0.5472 0.0307 0.5781 0.054 Uiso 1 1 d R
H59A H 0.2684 0.1447 0.7382 0.041 Uiso 1 1 calc R
H59B H 0.1861 0.1107 0.6976 0.041 Uiso 1 1 calc R
H61A H 0.5084 0.0793 0.8330 0.057 Uiso 1 1 d R
H61B H 0.4854 0.1226 0.8133 0.057 Uiso 1 1 d R
H61C H 0.4906 0.0933 0.7527 0.057 Uiso 1 1 d R
H62A H 0.3394 0.0867 0.8849 0.087 Uiso 1 1 d R
H62B H 0.2176 0.1000 0.8332 0.087 Uiso 1 1 d R
H62C H 0.3216 0.1289 0.8563 0.087 Uiso 1 1 d R
H63A H 0.3488 0.0326 0.7929 0.064 Uiso 1 1 d R
H63B H 0.3196 0.0430 0.7097 0.064 Uiso 1 1 d R
H63C H 0.2229 0.0459 0.7480 0.064 Uiso 1 1 d R
H65 H 0.1877 0.1932 0.6504 0.046 Uiso 1 1 d R
H66 H 0.0324 0.2291 0.5733 0.063 Uiso 1 1 d R
H67 H -0.0585 0.2081 0.4490 0.067 Uiso 1 1 d R
H68 H 0.0132 0.1581 0.4044 0.058 Uiso 1 1 d R
H69 H 0.1676 0.1210 0.4816 0.046 Uiso 1 1 d R
H72 H 0.7886 0.2331 0.6014 0.045 Uiso 1 1 d R
H73 H 0.7162 0.2773 0.5041 0.047 Uiso 1 1 d R
H74 H 0.5256 0.2784 0.4333 0.044 Uiso 1 1 d R
H75 H 0.3938 0.2348 0.4590 0.047 Uiso 1 1 d R
H77 H 0.3529 0.1793 0.5341 0.037 Uiso 1 1 d R
H78 H 0.8319 0.1828 0.6564 0.033 Uiso 1 1 d R
H79 H 0.8944 0.1590 0.7706 0.035 Uiso 1 1 d R
H80A H 0.8310 0.2224 0.7696 0.037 Uiso 1 1 d R
H80B H 0.7073 0.2078 0.7669 0.037 Uiso 1 1 d R
H81A H 0.9086 0.1974 0.8874 0.049 Uiso 1 1 d R
H81B H 0.8078 0.2257 0.8864 0.049 Uiso 1 1 d R
H82A H 0.7950 0.1693 0.9498 0.055 Uiso 1 1 d R
H82B H 0.6846 0.1748 0.8811 0.055 Uiso 1 1 d R
H83A H 0.8731 0.1258 0.8834 0.049 Uiso 1 1 d R
H83B H 0.7492 0.1114 0.8808 0.049 Uiso 1 1 d R
H84A H 0.6709 0.1346 0.7637 0.038 Uiso 1 1 d R
H84B H 0.7756 0.1078 0.7657 0.038 Uiso 1 1 d R
H85 H 0.7434 0.1098 0.6421 0.034 Uiso 1 1 d R
H86A H 0.9730 0.1306 0.6579 0.042 Uiso 1 1 d R
H86B H 0.9361 0.1081 0.7177 0.042 Uiso 1 1 d R
H87A H 1.0155 0.0654 0.6485 0.054 Uiso 1 1 d R
H87B H 0.8838 0.0560 0.6350 0.054 Uiso 1 1 d R
H88A H 0.9618 0.0982 0.5375 0.048 Uiso 1 1 d R
H88B H 0.9177 0.0559 0.5226 0.048 Uiso 1 1 d R
H89A H 0.7665 0.0992 0.4621 0.050 Uiso 1 1 d R
H89B H 0.7307 0.0757 0.5212 0.050 Uiso 1 1 d R
H90A H 0.6865 0.1392 0.5291 0.048 Uiso 1 1 d R
H90B H 0.8158 0.1503 0.5385 0.048 Uiso 1 1 d R
H91A H 0.0645 0.4768 0.3314 0.456 Uiso 1 1 calc R
H91B H -0.0065 0.4428 0.3535 0.456 Uiso 1 1 calc R
H91C H 0.0414 0.4775 0.4090 0.456 Uiso 1 1 calc R
H92A H -0.0898 0.5186 0.3089 0.450 Uiso 1 1 calc R
H92B H -0.1541 0.4792 0.2773 0.450 Uiso 1 1 calc R
H93A H -0.1627 0.4693 0.4059 0.755 Uiso 1 1 calc R
H93B H -0.1410 0.5146 0.4145 0.755 Uiso 1 1 calc R
H94A H -0.3100 0.5009 0.2824 0.376 Uiso 1 1 calc R
H94B H -0.3487 0.4806 0.3462 0.376 Uiso 1 1 calc R
H95A H -0.2676 0.5504 0.4001 0.725 Uiso 1 1 calc R
H95B H -0.3519 0.5580 0.3179 0.725 Uiso 1 1 calc R
H96A H -0.4677 0.5557 0.3966 0.526 Uiso 1 1 calc R
H96B H -0.4146 0.5148 0.4269 0.526 Uiso 1 1 calc R
H96C H -0.4976 0.5191 0.3441 0.526 Uiso 1 1 calc R

loop_
_atom_site_aniso_label
_atom_site_aniso_U_11
_atom_site_aniso_U_22
_atom_site_aniso_U_33
_atom_site_aniso_U_23
_atom_site_aniso_U_13
_atom_site_aniso_U_12
Ru1 0.0228(3) 0.0324(4) 0.0258(4) 0.0029(3) 0.0071(3) -0.0003(3)
Ru2 0.0191(3) 0.0280(4) 0.0255(4) 0.0009(3) 0.0064(2) -0.0007(2)
Cl1 0.0320(11) 0.0477(15) 0.0312(11) 0.0086(10) 0.0054(8) 0.0020(9)
Cl2 0.0312(11) 0.0402(14) 0.0464(13) -0.0127(11) 0.0164(9) -0.0054(9)
P1 0.0247(10) 0.0356(14) 0.0292(11) 0.0007(10) 0.0082(8) -0.0043(9)
P51 0.0192(9) 0.0311(13) 0.0271(11) 0.0010(9) 0.0072(8) -0.0022(8)
O8 0.027(3) 0.043(4) 0.039(3) 0.009(3) 0.012(3) 0.002(3)
O20 0.022(3) 0.034(4) 0.031(3) 0.003(3) 0.008(2) 0.001(2)
O58 0.023(3) 0.027(3) 0.036(3) 0.001(3) 0.010(2) -0.002(2)
O70 0.018(3) 0.033(4) 0.025(3) 0.007(3) 0.006(2) -0.001(2)
C2 0.029(4) 0.039(6) 0.029(4) 0.000(4) 0.012(3) -0.006(4)
C3 0.043(5) 0.043(6) 0.033(5) 0.000(4) 0.012(4) -0.013(4)
C4 0.080(8) 0.037(6) 0.040(6) 0.000(5) 0.031(5) -0.018(5)
C5 0.058(6) 0.052(8) 0.041(6) 0.008(5) 0.014(5) 0.003(5)
C6 0.046(5) 0.033(6) 0.043(5) 0.005(4) 0.015(4) 0.004(4)
C7 0.030(4) 0.038(6) 0.034(5) -0.001(4) 0.011(4) 0.000(4)
C9 0.033(5) 0.054(7) 0.038(5) -0.006(5) 0.010(4) -0.007(4)
C10 0.054(6) 0.060(8) 0.039(6) -0.009(5) 0.017(5) -0.012(5)
C11 0.119(11) 0.063(10) 0.061(8) -0.019(7) 0.041(7) -0.039(8)
C12 0.071(7) 0.049(8) 0.055(7) -0.010(6) 0.032(6) -0.005(6)
C13 0.077(8) 0.092(11) 0.031(6) -0.016(6) 0.005(5) -0.022(7)
C14 0.018(4) 0.050(6) 0.032(5) 0.000(4) 0.005(3) -0.006(4)
C15 0.052(6) 0.034(6) 0.037(5) 0.002(4) 0.018(4) -0.004(4)
C16 0.036(5) 0.034(6) 0.051(6) -0.001(5) 0.009(4) 0.003(4)
C17 0.027(4) 0.037(6) 0.059(6) -0.003(5) 0.009(4) 0.000(4)
C18 0.035(5) 0.073(9) 0.042(5) -0.013(5) 0.016(4) -0.005(5)
C19 0.026(4) 0.040(6) 0.041(5) 0.005(4) 0.008(4) 0.002(4)
C21 0.024(4) 0.028(5) 0.021(4) -0.006(3) -0.001(3) 0.002(3)
C22 0.031(4) 0.044(6) 0.030(4) 0.005(4) 0.010(3) 0.002(4)
C23 0.039(5) 0.047(7) 0.034(5) 0.002(4) 0.010(4) -0.008(4)
C24 0.040(5) 0.049(7) 0.035(5) -0.003(5) 0.008(4) -0.003(4)
C25 0.037(5) 0.037(6) 0.038(5) -0.011(4) 0.013(4) 0.004(4)
C26 0.022(4) 0.036(5) 0.031(4) 0.005(4) 0.007(3) -0.002(3)
C27 0.024(4) 0.046(6) 0.028(4) 0.001(4) 0.007(3) 0.007(4)
C28 0.024(4) 0.038(5) 0.027(4) -0.002(4) 0.014(3) 0.000(3)
C29 0.029(4) 0.052(7) 0.029(5) 0.001(4) 0.012(4) 0.005(4)
C30 0.052(6) 0.066(8) 0.033(5) 0.012(5) 0.014(4) -0.005(5)
C31 0.089(9) 0.084(11) 0.040(6) 0.010(6) 0.029(6) -0.017(8)
C32 0.113(11) 0.083(11) 0.029(6) 0.002(6) 0.017(6) -0.026(8)
C33 0.070(7) 0.074(9) 0.035(6) -0.019(6) 0.014(5) -0.001(6)
C34 0.050(6) 0.043(6) 0.029(5) 0.001(4) 0.011(4) 0.007(5)
C35 0.026(4) 0.048(6) 0.018(4) 0.000(4) 0.006(3) 0.004(4)
C36 0.038(5) 0.048(7) 0.033(5) 0.001(4) 0.013(4) 0.005(4)
C37 0.052(6) 0.043(7) 0.071(7) 0.018(6) 0.039(5) 0.021(5)
C38 0.038(5) 0.074(9) 0.055(7) 0.028(6) 0.010(5) 0.019(5)
C39 0.051(6) 0.044(6) 0.036(5) 0.010(5) 0.016(4) 0.018(5)
C40 0.048(5) 0.046(7) 0.024(4) 0.008(4) 0.005(4) 0.017(5)
C52 0.035(4) 0.031(5) 0.023(4) -0.005(4) 0.008(3) -0.006(4)
C53 0.039(5) 0.033(5) 0.033(5) 0.000(4) 0.010(4) -0.013(4)
C54 0.048(6) 0.037(6) 0.048(6) -0.006(5) 0.014(4) -0.010(4)
C55 0.062(6) 0.031(6) 0.051(6) -0.010(5) 0.027(5) -0.010(5)
C56 0.047(6) 0.050(7) 0.046(6) 0.002(5) 0.025(5) 0.004(5)
C57 0.030(4) 0.035(5) 0.025(4) -0.001(4) 0.004(3) 0.000(4)
C59 0.025(4) 0.050(6) 0.028(4) 0.000(4) 0.011(3) -0.005(4)
C60 0.043(5) 0.057(7) 0.025(5) 0.007(4) 0.012(4) -0.011(5)
C61 0.036(5) 0.067(8) 0.034(5) 0.011(5) 0.003(4) -0.004(5)
C62 0.083(9) 0.104(12) 0.047(7) -0.008(7) 0.043(6) -0.014(8)
C63 0.053(6) 0.061(8) 0.041(6) 0.018(5) 0.006(5) -0.014(5)
C64 0.018(4) 0.031(5) 0.035(5) 0.005(4) 0.006(3) -0.006(3)
C65 0.029(4) 0.038(6) 0.050(6) 0.000(5) 0.016(4) 0.000(4)
C66 0.032(5) 0.044(7) 0.078(8) 0.004(6) 0.011(5) 0.008(4)
C67 0.039(6) 0.076(9) 0.048(6) 0.016(6) 0.007(5) 0.002(5)
C68 0.040(5) 0.056(7) 0.042(6) 0.009(5) 0.002(4) 0.007(5)
C69 0.028(4) 0.054(7) 0.032(5) 0.012(4) 0.009(4) -0.006(4)
C71 0.024(4) 0.035(5) 0.024(4) -0.001(4) 0.005(3) 0.001(3)
C72 0.026(4) 0.048(6) 0.033(5) 0.000(4) 0.003(3) -0.006(4)
C73 0.040(5) 0.037(6) 0.041(5) -0.001(4) 0.012(4) -0.015(4)
C74 0.041(5) 0.032(6) 0.033(5) 0.004(4) 0.005(4) 0.003(4)
C75 0.039(5) 0.039(6) 0.037(5) 0.011(4) 0.006(4) -0.003(4)
C76 0.018(4) 0.025(5) 0.030(4) 0.004(3) 0.007(3) 0.000(3)
C77 0.020(4) 0.034(5) 0.037(5) 0.000(4) 0.007(3) -0.003(3)
C78 0.018(4) 0.037(5) 0.028(4) 0.002(4) 0.008(3) 0.004(3)
C79 0.022(4) 0.035(5) 0.029(4) -0.006(4) 0.005(3) -0.009(3)
C80 0.032(4) 0.025(5) 0.034(5) 0.005(4) 0.007(3) -0.002(3)
C81 0.040(5) 0.040(6) 0.038(5) -0.012(5) 0.006(4) 0.000(4)
C82 0.053(6) 0.045(7) 0.040(6) -0.010(5) 0.016(5) -0.001(5)
C83 0.047(5) 0.046(7) 0.029(5) 0.007(4) 0.010(4) 0.005(4)
C84 0.031(4) 0.035(6) 0.028(4) -0.002(4) 0.010(3) -0.008(4)
C85 0.018(4) 0.036(5) 0.032(4) -0.004(4) 0.009(3) -0.001(3)
C86 0.026(4) 0.047(6) 0.033(5) -0.003(4) 0.009(3) -0.002(4)
C87 0.027(5) 0.058(7) 0.048(6) -0.005(5) 0.008(4) 0.000(4)
C88 0.028(4) 0.041(6) 0.056(6) -0.014(5) 0.020(4) 0.002(4)
C89 0.036(5) 0.058(7) 0.030(5) -0.007(5) 0.009(4) -0.002(4)
C90 0.021(4) 0.064(7) 0.029(5) 0.004(5) 0.002(3) -0.001(4)

loop_
_atom_type_symbol
_atom_type_description
_atom_type_scat_dispersion_real
_atom_type_scat_dispersion_imag
_atom_type_scat_source
C C 0.0033 0.0016 'International Tables Vol C Tables 4.2.6.8 and 6.1.1.4'
H H 0.0000 0.0000 'International Tables Vol C Tables 4.2.6.8 and 6.1.1.4'
Cl Cl 0.1484 0.1585 'International Tables Vol C Tables 4.2.6.8 and 6.1.1.4'
O O 0.0106 0.0060 'International Tables Vol C Tables 4.2.6.8 and 6.1.1.4'
P P 0.1023 0.0942 'International Tables Vol C Tables 4.2.6.8 and 6.1.1.4'
Ru Ru -1.2594 0.8363 'International Tables Vol C Tables 4.2.6.8 and 6.1.1.4'

loop_
_diffrn_radiation_wavelength
0.71073

loop_
_geom_angle_atom_site_label_1
_geom_angle_atom_site_label_2
_geom_angle_atom_site_label_3
_geom_angle
C27 Ru1 O8 105.6(3)
C27 Ru1 P1 93.5(3)
O8 Ru1 P1 84.69(17)
C27 Ru1 O20 79.9(3)
O8 Ru1 O20 91.8(2)
P1 Ru1 O20 171.41(15)
C27 Ru1 Cl1 97.6(3)
O8 Ru1 Cl1 156.54(19)
P1 Ru1 Cl1 97.58(8)
O20 Ru1 Cl1 88.78(15)
C77 Ru2 O58 107.3(3)
C77 Ru2 P51 92.9(2)
O58 Ru2 P51 85.41(16)
C77 Ru2 Cl2 100.3(3)
O58 Ru2 Cl2 152.42(17)
P51 Ru2 Cl2 94.10(8)
C77 Ru2 O70 79.0(3)
O58 Ru2 O70 91.8(2)
P51 Ru2 O70 170.33(14)
Cl2 Ru2 O70 92.62(15)
C2 P1 C14 106.3(4)
C2 P1 C9 109.1(5)
C14 P1 C9 101.6(4)
C2 P1 Ru1 100.9(3)
C14 P1 Ru1 118.2(3)
C9 P1 Ru1 120.0(3)
C52 P51 C64 109.7(4)
C52 P51 C59 110.6(4)
C64 P51 C59 100.9(4)
C52 P51 Ru2 100.8(3)
C64 P51 Ru2 116.1(3)
C59 P51 Ru2 119.0(3)
C7 O8 Ru1 119.5(5)
C21 O20 C28 118.8(6)
C21 O20 Ru1 107.7(4)
C28 O20 Ru1 131.7(5)
C57 O58 Ru2 118.2(5)
C71 O70 C78 120.7(6)
C71 O70 Ru2 107.6(4)
C78 O70 Ru2 130.3(5)
C7 C2 C3 118.3(9)
C7 C2 P1 114.1(6)
C3 C2 P1 127.4(7)
C4 C3 C2 122.0(9)
C3 C4 C5 119.2(9)
C4 C5 C6 120.2(10)
C7 C6 C5 119.6(9)
O8 C7 C6 119.0(8)
O8 C7 C2 120.4(8)
C6 C7 C2 120.4(8)
C10 C9 P1 121.5(7)
C9 C10 C13 107.9(9)
C9 C10 C12 112.2(9)
C13 C10 C12 109.4(9)
C9 C10 C11 111.9(9)
C13 C10 C11 107.0(10)
C12 C10 C11 108.4(10)
C19 C14 C15 116.9(9)
C19 C14 P1 123.0(7)
C15 C14 P1 120.0(7)
C16 C15 C14 122.1(9)
C17 C16 C15 120.0(9)
C16 C17 C18 118.6(9)
C19 C18 C17 121.0(9)
C18 C19 C14 121.4(9)
C22 C21 O20 125.2(7)
C22 C21 C26 121.5(8)
O20 C21 C26 113.2(7)
C21 C22 C23 118.5(8)
C24 C23 C22 121.2(9)
C25 C24 C23 118.1(10)
C26 C25 C24 122.0(8)
C25 C26 C21 118.6(8)
C25 C26 C27 121.0(7)
C21 C26 C27 120.2(8)
C26 C27 Ru1 117.1(6)
O20 C28 C35 108.0(6)
O20 C28 C29 107.5(6)
C35 C28 C29 116.0(7)
C34 C29 C28 115.1(7)
C34 C29 C30 112.0(8)
C28 C29 C30 109.7(8)
C31 C30 C29 111.5(10)
C30 C31 C32 111.0(9)
C31 C32 C33 111.0(11)
C34 C33 C32 110.6(10)
C29 C34 C33 111.3(8)
C28 C35 C40 110.1(7)
C28 C35 C36 110.8(6)
C40 C35 C36 110.1(6)
C37 C36 C35 112.3(7)
C38 C37 C36 111.3(9)
C37 C38 C39 111.0(8)
C38 C39 C40 111.3(8)
C39 C40 C35 112.0(8)
C53 C52 C57 120.2(8)
C53 C52 P51 127.0(7)
C57 C52 P51 112.7(6)
C54 C53 C52 119.1(9)
C53 C54 C55 120.4(9)
C56 C55 C54 120.8(10)
C55 C56 C57 120.5(9)
O58 C57 C52 121.6(8)
O58 C57 C56 119.7(8)
C52 C57 C56 118.7(8)
C60 C59 P51 120.0(6)
C61 C60 C63 110.6(9)
C61 C60 C62 108.0(8)
C63 C60 C62 110.8(9)
C61 C60 C59 111.8(7)
C63 C60 C59 111.5(7)
C62 C60 C59 103.9(9)
C65 C64 C69 120.2(8)
C65 C64 P51 119.8(7)
C69 C64 P51 119.9(7)
C64 C65 C66 119.3(9)
C65 C66 C67 119.6(11)
C68 C67 C66 121.2(10)
C67 C68 C69 121.0(10)
C64 C69 C68 118.5(10)
O70 C71 C72 125.9(7)
O70 C71 C76 113.8(7)
C72 C71 C76 120.3(8)
C73 C72 C71 118.6(8)
C74 C73 C72 123.4(8)
C73 C74 C75 118.1(9)
C74 C75 C76 121.7(8)
C71 C76 C75 117.8(7)
C71 C76 C77 120.1(7)
C75 C76 C77 122.0(7)
C76 C77 Ru2 118.5(6)
O70 C78 C79 108.8(6)
O70 C78 C85 108.7(6)
C79 C78 C85 116.9(8)
C78 C79 C80 112.2(8)
C78 C79 C84 113.9(7)
C80 C79 C84 110.3(7)
C79 C80 C81 111.7(7)
C82 C81 C80 112.1(8)
C81 C82 C83 109.1(8)
C84 C83 C82 111.9(8)
C83 C84 C79 111.6(7)
C86 C85 C90 110.4(7)
C86 C85 C78 110.8(7)
C90 C85 C78 113.6(8)
C85 C86 C87 111.7(7)
C88 C87 C86 111.9(9)
C87 C88 C89 109.3(7)
C90 C89 C88 111.8(7)
C89 C90 C85 112.8(8)
C93 C92 C91 107.6(18)
C94 C93 C92 106.1(19)
C95 C94 C93 107.4(18)
C96 C95 C94 104.5(18)
C4 C3 H3 118.7
C2 C3 H3 119.3
C3 C4 H4 120.1
C5 C4 H4 120.7
C4 C5 H5 119.3
C6 C5 H5 120.5
C7 C6 H6 120.9
C5 C6 H6 119.5
C10 C9 H9A 107.0
P1 C9 H9A 107.0
C10 C9 H9B 107.0
P1 C9 H9B 107.0
H9A C9 H9B 106.7
C10 C11 H11A 109.5
C10 C11 H11B 109.2
H11A C11 H11B 109.5
C10 C11 H11C 109.7
H11A C11 H11C 109.5
H11B C11 H11C 109.5
C10 C12 H12A 109.7
C10 C12 H12B 110.2
H12A C12 H12B 109.5
C10 C12 H12C 108.5
H12A C12 H12C 109.5
H12B C12 H12C 109.5
C10 C13 H13A 111.1
C10 C13 H13B 108.3
H13A C13 H13B 109.5
C10 C13 H13C 109.0
H13A C13 H13C 109.5
H13B C13 H13C 109.4
C16 C15 H15 118.4
C14 C15 H15 119.6
C17 C16 H16 120.9
C15 C16 H16 119.1
C16 C17 H17 120.4
C18 C17 H17 120.9
C19 C18 H18 119.7
C17 C18 H18 119.3
C18 C19 H19 120.2
C14 C19 H19 118.4
C21 C22 H22 120.4
C23 C22 H22 121.1
C24 C23 H23 118.5
C22 C23 H23 120.2
C25 C24 H24 122.3
C23 C24 H24 119.6
C26 C25 H25 117.9
C24 C25 H25 120.1
C26 C27 H27 123.0
Ru1 C27 H27 119.9
O20 C28 H28 110.2
C35 C28 H28 105.5
C29 C28 H28 109.6
C34 C29 H29 104.7
C28 C29 H29 106.1
C30 C29 H29 108.8
C31 C30 H30A 107.1
C29 C30 H30A 108.8
C31 C30 H30B 110.3
C29 C30 H30B 109.7
H30A C30 H30B 109.5
C30 C31 H31A 111.0
C32 C31 H31A 110.6
C30 C31 H31B 107.1
C32 C31 H31B 107.5
H31A C31 H31B 109.5
C31 C32 H32A 107.0
C33 C32 H32A 108.8
C31 C32 H32B 111.3
C33 C32 H32B 109.3
H32A C32 H32B 109.5
C34 C33 H33A 108.8
C32 C33 H33A 108.6
C34 C33 H33B 109.7
C32 C33 H33B 109.7
H33A C33 H33B 109.5
C29 C34 H34A 110.1
C33 C34 H34A 109.5
C29 C34 H34B 108.8
C33 C34 H34B 107.7
H34A C34 H34B 109.5
C28 C35 H35 109.1
C40 C35 H35 108.4
C36 C35 H35 108.3
C37 C36 H36A 110.6
C35 C36 H36A 109.5
C37 C36 H36B 106.6
C35 C36 H36B 108.2
H36A C36 H36B 109.5
C38 C37 H37A 109.2
C36 C37 H37A 107.2
C38 C37 H37B 109.6
C36 C37 H37B 110.0
H37A C37 H37B 109.5
C37 C38 H38A 110.0
C39 C38 H38A 108.8
C37 C38 H38B 108.9
C39 C38 H38B 108.5
H38A C38 H38B 109.5
C38 C39 H39A 109.0
C40 C39 H39A 107.7
C38 C39 H39B 110.1
C40 C39 H39B 109.3
H39A C39 H39B 109.5
C39 C40 H40A 107.4
C35 C40 H40A 108.9
C39 C40 H40B 109.0
C35 C40 H40B 110.0
H40A C40 H40B 109.5
C54 C53 H53 120.9
C52 C53 H53 120.0
C53 C54 H54 119.2
C55 C54 H54 120.4
C56 C55 H55 119.0
C54 C55 H55 120.2
C55 C56 H56 120.6
C57 C56 H56 118.9
C60 C59 H59A 107.3
P51 C59 H59A 107.3
C60 C59 H59B 107.3
P51 C59 H59B 107.3
H59A C59 H59B 106.9
C60 C61 H61A 110.7
C60 C61 H61B 108.3
H61A C61 H61B 109.5
C60 C61 H61C 109.4
H61A C61 H61C 109.5
H61B C61 H61C 109.5
C60 C62 H62A 109.4
C60 C62 H62B 110.1
H62A C62 H62B 109.5
C60 C62 H62C 108.9
H62A C62 H62C 109.5
H62B C62 H62C 109.5
C60 C63 H63A 109.4
C60 C63 H63B 110.5
H63A C63 H63B 109.5
C60 C63 H63C 108.4
H63A C63 H63C 109.5
H63B C63 H63C 109.5
C64 C65 H65 119.0
C66 C65 H65 121.7
C65 C66 H66 118.9
C67 C66 H66 121.4
C68 C67 H67 117.8
C66 C67 H67 121.0
C67 C68 H68 121.1
C69 C68 H68 117.9
C64 C69 H69 119.8
C68 C69 H69 121.7
C73 C72 H72 121.2
C71 C72 H72 120.1
C74 C73 H73 117.1
C72 C73 H73 119.5
C73 C74 H74 120.2
C75 C74 H74 121.7
C74 C75 H75 120.4
C76 C75 H75 117.9
C76 C77 H77 121.6
Ru2 C77 H77 119.9
O70 C78 H78 108.4
C79 C78 H78 110.2
C85 C78 H78 103.4
C78 C79 H79 104.5
C80 C79 H79 109.4
C84 C79 H79 106.1
C79 C80 H80A 109.9
C81 C80 H80A 108.5
C79 C80 H80B 109.4
C81 C80 H80B 107.7
H80A C80 H80B 109.5
C82 C81 H81A 107.7
C80 C81 H81A 109.0
C82 C81 H81B 108.8
C80 C81 H81B 109.7
H81A C81 H81B 109.5
C81 C82 H82A 110.3
C83 C82 H82A 110.0
C81 C82 H82B 108.5
C83 C82 H82B 109.3
H82A C82 H82B 109.5
C84 C83 H83A 108.4
C82 C83 H83A 109.3
C84 C83 H83B 108.7
C82 C83 H83B 109.1
H83A C83 H83B 109.5
C83 C84 H84A 108.8
C79 C84 H84A 109.6
C83 C84 H84B 108.4
C79 C84 H84B 108.9
H84A C84 H84B 109.5
C86 C85 H85 107.9
C90 C85 H85 106.9
C78 C85 H85 107.0
C85 C86 H86A 107.8
C87 C86 H86A 107.0
C85 C86 H86B 110.1
C87 C86 H86B 110.6
H86A C86 H86B 109.5
C88 C87 H87A 110.9
C86 C87 H87A 110.1
C88 C87 H87B 107.0
C86 C87 H87B 107.3
H87A C87 H87B 109.5
C87 C88 H88A 107.1
C89 C88 H88A 109.6
C87 C88 H88B 110.3
C89 C88 H88B 111.0
H88A C88 H88B 109.5
C90 C89 H89A 108.3
C88 C89 H89A 109.2
C90 C89 H89B 109.1
C88 C89 H89B 108.9
H89A C89 H89B 109.5
C89 C90 H90A 108.4
C85 C90 H90A 109.7
C89 C90 H90B 107.4
C85 C90 H90B 109.1
H90A C90 H90B 109.5
C92 C91 H91A 109.5
C92 C91 H91B 109.5
H91A C91 H91B 109.5
C92 C91 H91C 109.5
H91A C91 H91C 109.5
H91B C91 H91C 109.5
C93 C92 H92A 110.2
C91 C92 H92A 110.2
C93 C92 H92B 110.2
C91 C92 H92B 110.2
H92A C92 H92B 108.5
C94 C93 H93A 110.5
C92 C93 H93A 110.5
C94 C93 H93B 110.5
C92 C93 H93B 110.5
H93A C93 H93B 108.7
C95 C94 H94A 110.3
C93 C94 H94A 110.2
C95 C94 H94B 110.2
C93 C94 H94B 110.2
H94A C94 H94B 108.5
C96 C95 H95A 110.9
C94 C95 H95A 110.9
C96 C95 H95B 110.8
C94 C95 H95B 110.8
H95A C95 H95B 108.9
C95 C96 H96A 109.5
C95 C96 H96B 109.5
H96A C96 H96B 109.5
C95 C96 H96C 109.5
H96A C96 H96C 109.5
H96B C96 H96C 109.5

loop_
_geom_bond_atom_site_label_1
_geom_bond_atom_site_label_2
_geom_bond_distance
Ru1 C27 1.837(9)
Ru1 O8 2.009(6)
Ru1 P1 2.217(2)
Ru1 O20 2.316(5)
Ru1 Cl1 2.350(2)
Ru2 C77 1.824(9)
Ru2 O58 2.007(6)
Ru2 P51 2.204(2)
Ru2 Cl2 2.339(2)
Ru2 O70 2.342(5)
P1 C2 1.781(9)
P1 C14 1.808(9)
P1 C9 1.861(9)
P51 C52 1.799(9)
P51 C64 1.836(8)
P51 C59 1.848(8)
O8 C7 1.347(10)
O20 C21 1.383(10)
O20 C28 1.480(9)
O58 C57 1.359(10)
O70 C71 1.369(10)
O70 C78 1.477(9)
C2 C7 1.400(11)
C2 C3 1.420(12)
C3 C4 1.339(14)
C4 C5 1.396(14)
C5 C6 1.420(14)
C6 C7 1.362(13)
C9 C10 1.512(14)
C10 C13 1.521(13)
C10 C12 1.535(13)
C10 C11 1.562(17)
C14 C19 1.397(12)
C14 C15 1.403(13)
C15 C16 1.395(13)
C16 C17 1.381(13)
C17 C18 1.405(14)
C18 C19 1.377(13)
C21 C22 1.374(12)
C21 C26 1.411(11)
C22 C23 1.428(13)
C23 C24 1.398(12)
C24 C25 1.398(13)
C25 C26 1.390(12)
C26 C27 1.454(12)
C28 C35 1.532(12)
C28 C29 1.549(11)
C29 C34 1.517(13)
C29 C30 1.557(14)
C30 C31 1.517(14)
C31 C32 1.535(16)
C32 C33 1.525(17)
C33 C34 1.519(12)
C35 C40 1.547(12)
C35 C36 1.560(11)
C36 C37 1.505(13)
C37 C38 1.510(15)
C38 C39 1.514(12)
C39 C40 1.514(12)
C52 C53 1.403(11)
C52 C57 1.402(11)
C53 C54 1.376(13)
C54 C55 1.412(13)
C55 C56 1.334(13)
C56 C57 1.419(13)
C59 C60 1.568(13)
C60 C61 1.515(12)
C60 C63 1.547(14)
C60 C62 1.558(13)
C64 C65 1.376(12)
C64 C69 1.404(12)
C65 C66 1.390(13)
C66 C67 1.413(15)
C67 C68 1.298(15)
C68 C69 1.421(13)
C71 C72 1.401(12)
C71 C76 1.403(10)
C72 C73 1.401(13)
C73 C74 1.361(11)
C74 C75 1.379(12)
C75 C76 1.443(12)
C76 C77 1.448(11)
C78 C79 1.514(11)
C78 C85 1.531(12)
C79 C80 1.524(12)
C79 C84 1.537(12)
C80 C81 1.533(12)
C81 C82 1.516(14)
C82 C83 1.557(14)
C83 C84 1.517(11)
C85 C86 1.527(11)
C85 C90 1.527(11)
C86 C87 1.561(13)
C87 C88 1.513(13)
C88 C89 1.535(11)
C89 C90 1.511(14)
C91 C92 1.551(18)
C92 C93 1.53(2)
C93 C94 1.527(19)
C94 C95 1.53(2)
C95 C96 1.51(2)
C3 H3 0.9601
C4 H4 0.9601
C5 H5 0.9600
C6 H6 0.9601
C9 H9A 0.9900
C9 H9B 0.9900
C11 H11A 0.9600
C11 H11B 0.9599
C11 H11C 0.9600
C12 H12A 0.9602
C12 H12B 0.9600
C12 H12C 0.9598
C13 H13A 0.9598
C13 H13B 0.9603
C13 H13C 0.9600
C15 H15 0.9600
C16 H16 0.9601
C17 H17 0.9598
C18 H18 0.9600
C19 H19 0.9598
C22 H22 0.9600
C23 H23 0.9598
C24 H24 0.9601
C25 H25 0.9599
C27 H27 0.9600
C28 H28 0.9598
C29 H29 0.9602
C30 H30A 0.9599
C30 H30B 0.9600
C31 H31A 0.9600
C31 H31B 0.9599
C32 H32A 0.9600
C32 H32B 0.9601
C33 H33A 0.9600
C33 H33B 0.9600
C34 H34A 0.9601
C34 H34B 0.9600
C35 H35 0.9599
C36 H36A 0.9599
C36 H36B 0.9602
C37 H37A 0.9599
C37 H37B 0.9599
C38 H38A 0.9602
C38 H38B 0.9598
C39 H39A 0.9600
C39 H39B 0.9598
C40 H40A 0.9600
C40 H40B 0.9601
C53 H53 0.9600
C54 H54 0.9602
C55 H55 0.9601
C56 H56 0.9600
C59 H59A 0.9900
C59 H59B 0.9900
C61 H61A 0.9600
C61 H61B 0.9599
C61 H61C 0.9600
C62 H62A 0.9602
C62 H62B 0.9600
C62 H62C 0.9600
C63 H63A 0.9599
C63 H63B 0.9600
C63 H63C 0.9600
C65 H65 0.9600
C66 H66 0.9599
C67 H67 0.9599
C68 H68 0.9601
C69 H69 0.9600
C72 H72 0.9600
C73 H73 0.9599
C74 H74 0.9600
C75 H75 0.9600
C77 H77 0.9601
C78 H78 0.9600
C79 H79 0.9600
C80 H80A 0.9600
C80 H80B 0.9600
C81 H81A 0.9600
C81 H81B 0.9600
C82 H82A 0.9601
C82 H82B 0.9599
C83 H83A 0.9600
C83 H83B 0.9600
C84 H84A 0.9600
C84 H84B 0.9599
C85 H85 0.9600
C86 H86A 0.9601
C86 H86B 0.9602
C87 H87A 0.9601
C87 H87B 0.9600
C88 H88A 0.9600
C88 H88B 0.9599
C89 H89A 0.9601
C89 H89B 0.9597
C90 H90A 0.9601
C90 H90B 0.9598
C91 H91A 0.9800
C91 H91B 0.9800
C91 H91C 0.9800
C92 H92A 0.9900
C92 H92B 0.9900
C93 H93A 0.9900
C93 H93B 0.9900
C94 H94A 0.9900
C94 H94B 0.9900
C95 H95A 0.9900
C95 H95B 0.9900
C96 H96A 0.9800
C96 H96B 0.9800
C96 H96C 0.9800

loop_
_geom_torsion_atom_site_label_1
_geom_torsion_atom_site_label_2
_geom_torsion_atom_site_label_3
_geom_torsion_atom_site_label_4
_geom_torsion
C27 Ru1 P1 C2 -100.5(4)
O8 Ru1 P1 C2 4.9(3)
O20 Ru1 P1 C2 -61.1(11)
Cl1 Ru1 P1 C2 161.4(3)
C27 Ru1 P1 C14 14.9(4)
O8 Ru1 P1 C14 120.2(4)
O20 Ru1 P1 C14 54.3(12)
Cl1 Ru1 P1 C14 -83.3(3)
C27 Ru1 P1 C9 139.9(5)
O8 Ru1 P1 C9 -114.8(4)
O20 Ru1 P1 C9 18E1(10)
Cl1 Ru1 P1 C9 41.7(4)
C77 Ru2 P51 C52 98.2(4)
O58 Ru2 P51 C52 -9.0(3)
Cl2 Ru2 P51 C52 -161.3(3)
O70 Ru2 P51 C52 64.7(10)
C77 Ru2 P51 C64 -20.2(4)
O58 Ru2 P51 C64 -127.3(4)
Cl2 Ru2 P51 C64 80.3(3)
O70 Ru2 P51 C64 -53.7(10)
C77 Ru2 P51 C59 -140.9(5)
O58 Ru2 P51 C59 112.0(4)
Cl2 Ru2 P51 C59 -40.4(4)
O70 Ru2 P51 C59 -174.4(10)
C27 Ru1 O8 C7 87.7(6)
P1 Ru1 O8 C7 -4.5(6)
O20 Ru1 O8 C7 167.7(6)
Cl1 Ru1 O8 C7 -101.3(6)
C27 Ru1 O20 C21 -12.3(5)
O8 Ru1 O20 C21 -117.8(5)
P1 Ru1 O20 C21 -52.4(13)
Cl1 Ru1 O20 C21 85.6(4)
C27 Ru1 O20 C28 151.9(6)
O8 Ru1 O20 C28 46.4(6)
P1 Ru1 O20 C28 111.8(11)
Cl1 Ru1 O20 C28 -110.1(6)
C77 Ru2 O58 C57 -85.4(6)
P51 Ru2 O58 C57 6.3(5)
Cl2 Ru2 O58 C57 96.3(6)
O70 Ru2 O58 C57 -164.5(5)
C77 Ru2 O70 C71 9.1(5)
O58 Ru2 O70 C71 116.4(5)
P51 Ru2 O70 C71 43.2(12)
Cl2 Ru2 O70 C71 -90.8(5)
C77 Ru2 O70 C78 -157.6(7)
O58 Ru2 O70 C78 -50.4(6)
P51 Ru2 O70 C78 -123.5(9)
Cl2 Ru2 O70 C78 102.4(6)
C14 P1 C2 C7 -129.6(7)
C9 P1 C2 C7 121.6(7)
Ru1 P1 C2 C7 -5.6(7)
C14 P1 C2 C3 53.9(9)
C9 P1 C2 C3 -54.9(9)
Ru1 P1 C2 C3 177.9(8)
C7 C2 C3 C4 2.5(14)
P1 C2 C3 C4 178.9(8)
C2 C3 C4 C5 -2.6(15)
C3 C4 C5 C6 3.7(16)
C4 C5 C6 C7 -4.7(15)
Ru1 O8 C7 C6 -174.7(7)
Ru1 O8 C7 C2 1.9(11)
C5 C6 C7 O8 -178.7(8)
C5 C6 C7 C2 4.7(14)
C3 C2 C7 O8 179.9(8)
P1 C2 C7 O8 3.1(11)
C3 C2 C7 C6 -3.5(13)
P1 C2 C7 C6 179.6(7)
C2 P1 C9 C10 -55.7(9)
C14 P1 C9 C10 -167.8(8)
Ru1 P1 C9 C10 59.7(9)
P1 C9 C10 C13 -166.3(8)
P1 C9 C10 C12 -45.8(12)
P1 C9 C10 C11 76.3(11)
C2 P1 C14 C19 21.6(9)
C9 P1 C14 C19 135.7(8)
Ru1 P1 C14 C19 -90.8(8)
C2 P1 C14 C15 -162.7(7)
C9 P1 C14 C15 -48.6(8)
Ru1 P1 C14 C15 85.0(7)
C19 C14 C15 C16 1.2(14)
P1 C14 C15 C16 -174.7(7)
C14 C15 C16 C17 -1.0(14)
C15 C16 C17 C18 0.1(14)
C16 C17 C18 C19 0.5(15)
C17 C18 C19 C14 -0.2(15)
C15 C14 C19 C18 -0.7(14)
P1 C14 C19 C18 175.2(7)
C28 O20 C21 C22 27.5(11)
Ru1 O20 C21 C22 -165.9(7)
C28 O20 C21 C26 -155.3(6)
Ru1 O20 C21 C26 11.3(8)
O20 C21 C22 C23 178.5(7)
C26 C21 C22 C23 1.5(12)
C21 C22 C23 C24 -1.2(13)
C22 C23 C24 C25 2.3(14)
C23 C24 C25 C26 -3.8(14)
C24 C25 C26 C21 4.1(13)
C24 C25 C26 C27 -171.6(8)
C22 C21 C26 C25 -2.9(12)
O20 C21 C26 C25 179.8(7)
C22 C21 C26 C27 172.8(8)
O20 C21 C26 C27 -4.5(11)
C25 C26 C27 Ru1 168.2(7)
C21 C26 C27 Ru1 -7.5(11)
O8 Ru1 C27 C26 99.2(7)
P1 Ru1 C27 C26 -175.4(6)
O20 Ru1 C27 C26 10.2(6)
Cl1 Ru1 C27 C26 -77.2(6)
C21 O20 C28 C35 106.4(8)
Ru1 O20 C28 C35 -56.4(8)
C21 O20 C28 C29 -127.8(7)
Ru1 O20 C28 C29 69.4(8)
O20 C28 C29 C34 -65.8(10)
C35 C28 C29 C34 55.1(10)
O20 C28 C29 C30 61.5(9)
C35 C28 C29 C30 -177.5(7)
C34 C29 C30 C31 -52.5(11)
C28 C29 C30 C31 178.4(8)
C29 C30 C31 C32 53.3(14)
C30 C31 C32 C33 -56.8(15)
C31 C32 C33 C34 58.3(13)
C28 C29 C34 C33 -179.7(8)
C30 C29 C34 C33 54.1(11)
C32 C33 C34 C29 -57.1(12)
O20 C28 C35 C40 -58.9(8)
C29 C28 C35 C40 -179.6(7)
O20 C28 C35 C36 179.0(7)
C29 C28 C35 C36 58.4(9)
C28 C35 C36 C37 173.9(8)
C40 C35 C36 C37 51.8(11)
C35 C36 C37 C38 -55.1(11)
C36 C37 C38 C39 57.6(12)
C37 C38 C39 C40 -57.9(13)
C38 C39 C40 C35 55.8(12)
C28 C35 C40 C39 -174.5(7)
C36 C35 C40 C39 -52.0(11)
C64 P51 C52 C53 -49.6(9)
C59 P51 C52 C53 60.8(9)
Ru2 P51 C52 C53 -172.5(7)
C64 P51 C52 C57 134.9(6)
C59 P51 C52 C57 -114.8(6)
Ru2 P51 C52 C57 11.9(6)
C57 C52 C53 C54 1.1(13)
P51 C52 C53 C54 -174.2(7)
C52 C53 C54 C55 3.2(14)
C53 C54 C55 C56 -2.6(15)
C54 C55 C56 C57 -2.3(15)
Ru2 O58 C57 C52 0.6(10)
Ru2 O58 C57 C56 -178.8(6)
C53 C52 C57 O58 174.8(8)
P51 C52 C57 O58 -9.3(10)
C53 C52 C57 C56 -5.8(12)
P51 C52 C57 C56 170.1(7)
C55 C56 C57 O58 -174.2(8)
C55 C56 C57 C52 6.4(14)
C52 P51 C59 C60 52.9(8)
C64 P51 C59 C60 168.9(7)
Ru2 P51 C59 C60 -63.0(8)
P51 C59 C60 C61 45.6(11)
P51 C59 C60 C63 -78.8(9)
P51 C59 C60 C62 161.8(7)
C52 P51 C64 C65 168.7(7)
C59 P51 C64 C65 52.1(8)
Ru2 P51 C64 C65 -77.9(7)
C52 P51 C64 C69 -15.5(8)
C59 P51 C64 C69 -132.1(7)
Ru2 P51 C64 C69 97.9(6)
C69 C64 C65 C66 1.3(13)
P51 C64 C65 C66 177.1(7)
C64 C65 C66 C67 0.2(15)
C65 C66 C67 C68 -3.0(17)
C66 C67 C68 C69 4.1(17)
C65 C64 C69 C68 -0.3(12)
P51 C64 C69 C68 -176.0(7)
C67 C68 C69 C64 -2.5(15)
C78 O70 C71 C72 -23.0(12)
Ru2 O70 C71 C72 168.8(7)
C78 O70 C71 C76 160.0(7)
Ru2 O70 C71 C76 -8.3(8)
O70 C71 C72 C73 -178.5(8)
C76 C71 C72 C73 -1.7(13)
C71 C72 C73 C74 -0.2(15)
C72 C73 C74 C75 1.9(15)
C73 C74 C75 C76 -1.7(14)
O70 C71 C76 C75 179.0(8)
C72 C71 C76 C75 1.8(12)
O70 C71 C76 C77 3.2(11)
C72 C71 C76 C77 -174.0(8)
C74 C75 C76 C71 -0.1(13)
C74 C75 C76 C77 175.6(9)
C71 C76 C77 Ru2 5.9(11)
C75 C76 C77 Ru2 -169.7(7)
O58 Ru2 C77 C76 -96.2(7)
P51 Ru2 C77 C76 177.7(6)
Cl2 Ru2 C77 C76 83.0(7)
O70 Ru2 C77 C76 -7.7(6)
C71 O70 C78 C79 133.8(8)
Ru2 O70 C78 C79 -60.9(9)
C71 O70 C78 C85 -97.9(8)
Ru2 O70 C78 C85 67.4(8)
O70 C78 C79 C80 -53.8(9)
C85 C78 C79 C80 -177.3(6)
O70 C78 C79 C84 72.4(9)
C85 C78 C79 C84 -51.1(9)
C78 C79 C80 C81 -177.0(7)
C84 C79 C80 C81 54.8(9)
C79 C80 C81 C82 -56.9(10)
C80 C81 C82 C83 55.6(10)
C81 C82 C83 C84 -55.8(10)
C82 C83 C84 C79 56.2(10)
C78 C79 C84 C83 177.8(7)
C80 C79 C84 C83 -55.0(9)
O70 C78 C85 C86 -177.6(6)
C79 C78 C85 C86 -54.0(9)
O70 C78 C85 C90 57.5(8)
C79 C78 C85 C90 -178.9(7)
C90 C85 C86 C87 -52.2(10)
C78 C85 C86 C87 -179.0(7)
C85 C86 C87 C88 55.2(10)
C86 C87 C88 C89 -56.0(10)
C87 C88 C89 C90 57.0(11)
C88 C89 C90 C85 -56.8(10)
C86 C85 C90 C89 53.8(10)
C78 C85 C90 C89 178.9(7)
C91 C92 C93 C94 -158(4)
C92 C93 C94 C95 -116(4)
C93 C94 C95 C96 -125(4)
